data_7217914
loop_
_publ_author_name
'Mehlana, Gift'
'Ramon, Ga\"elle'
'Bourne, Susan A.'

_publ_section_title
;
 The role of C--H&#x22EF;\p interactions in modulating the breathing
 amplitude of a 2D square lattice net: alcohol sorption studies
;
_journal_issue 35
_journal_name_full CrystEngComm
_journal_page_first 8160
_journal_paper_doi 10.1039/C4CE00496E
_journal_volume 16
_journal_year 2014
_chemical_formula_sum 'C27 H23 N3 O5 Zn'
_chemical_formula_weight 534.85
_chemical_name_systematic
; 
 ? 
;
_space_group_IT_number 96
_symmetry_cell_setting tetragonal
_symmetry_space_group_name_Hall 'P 4nw 2abw'
_symmetry_space_group_name_H-M 'P 43 21 2'
_atom_sites_solution_hydrogens geom
_atom_sites_solution_primary direct
_atom_sites_solution_secondary difmap
_audit_creation_method SHELXL-97
_cell_angle_alpha 90.00
_cell_angle_beta 90.00
_cell_angle_gamma 90.00
_cell_formula_units_Z 8
_cell_length_a 11.5361(3)
_cell_length_b 11.5361(3)
_cell_length_c 37.3168(19)
_cell_measurement_temperature 173(2)
_cell_volume 4966.2(3)
_computing_structure_refinement 'SHELXL-97 (Sheldrick, 1997)'
_computing_structure_solution 'SHELXS-97 (Sheldrick, 1990)'
_diffrn_ambient_temperature 173(2)
_diffrn_measured_fraction_theta_full 0.999
_diffrn_measured_fraction_theta_max 0.999
_diffrn_measurement_device_type Bruker
_diffrn_radiation_monochromator graphite
_diffrn_radiation_source 'fine-focus sealed tube'
_diffrn_radiation_type MoK\a
_diffrn_radiation_wavelength 0.71073
_diffrn_reflns_av_R_equivalents 0.0388
_diffrn_reflns_av_sigmaI/netI 0.0349
_diffrn_reflns_limit_h_max 13
_diffrn_reflns_limit_h_min -15
_diffrn_reflns_limit_k_max 15
_diffrn_reflns_limit_k_min -14
_diffrn_reflns_limit_l_max 49
_diffrn_reflns_limit_l_min -49
_diffrn_reflns_number 24798
_diffrn_reflns_theta_full 27.89
_diffrn_reflns_theta_max 27.89
_diffrn_reflns_theta_min 1.85
_exptl_absorpt_coefficient_mu 1.032
_exptl_absorpt_correction_T_max 0.8124
_exptl_absorpt_correction_T_min 0.7824
_exptl_absorpt_correction_type multi-scan
_exptl_absorpt_process_details SADABS
_exptl_crystal_density_diffrn 1.431
_exptl_crystal_density_method 'not measured'
_exptl_crystal_F_000 2208
_exptl_crystal_size_max 0.25
_exptl_crystal_size_mid 0.22
_exptl_crystal_size_min 0.21
_refine_diff_density_max 0.471
_refine_diff_density_min -0.286
_refine_diff_density_rms 0.052
_refine_ls_abs_structure_details 'Flack H D (1983), Acta Cryst. A39, 876-881'
_refine_ls_abs_structure_Flack 0.00
_refine_ls_extinction_method none
_refine_ls_goodness_of_fit_ref 1.059
_refine_ls_hydrogen_treatment constr
_refine_ls_matrix_type full
_refine_ls_number_parameters 375
_refine_ls_number_reflns 5934
_refine_ls_number_restraints 0
_refine_ls_restrained_S_all 1.059
_refine_ls_R_factor_all 0.0543
_refine_ls_R_factor_gt 0.0429
_refine_ls_shift/su_max 0.003
_refine_ls_shift/su_mean 0.000
_refine_ls_structure_factor_coef Fsqd
_refine_ls_weighting_details 'calc w=1/[\s^2^(Fo^2^)+(0.0481P)^2^+2.1364P] where P=(Fo^2^+2Fc^2^)/3'
_refine_ls_weighting_scheme calc
_refine_ls_wR_factor_gt 0.0982
_refine_ls_wR_factor_ref 0.1029
_reflns_number_gt 5045
_reflns_number_total 5934
_reflns_threshold_expression >2sigma(I)
_cod_duplicate_entry 7215499
_cod_data_source_file c4ce00496e2.cif
_cod_data_source_block c:\gift\struct~1
_cod_original_sg_symbol_H-M p43212
_cod_database_code 7217914

loop_
_symmetry_equiv_pos_as_xyz
'x, y, z'
'-y+1/2, x+1/2, z+3/4'
'-x, -y, z+1/2'
'y+1/2, -x+1/2, z+1/4'
'x+1/2, -y+1/2, -z+1/4'
'-x+1/2, y+1/2, -z+3/4'
'y, x, -z'
'-y, -x, -z+1/2'

loop_
_atom_site_label
_atom_site_type_symbol
_atom_site_fract_x
_atom_site_fract_y
_atom_site_fract_z
_atom_site_U_iso_or_equiv
_atom_site_adp_type
_atom_site_occupancy
_atom_site_symmetry_multiplicity
_atom_site_calc_flag
_atom_site_refinement_flags
_atom_site_disorder_assembly
_atom_site_disorder_group
Zn1 Zn 0.33539(3) 0.22051(3) 0.081923(9) 0.03388(10) Uani 1 1 d . . .
O14A O 0.53171(19) 0.2205(2) 0.07869(6) 0.0477(6) Uani 1 1 d . . .
O14B O 0.3386(2) 1.0136(2) 0.08305(6) 0.0482(6) Uani 1 1 d . . .
O15B O 0.2979(2) 1.13240(18) 0.12742(6) 0.0437(5) Uani 1 1 d . . .
N1B N 0.3257(2) 0.3846(2) 0.10698(7) 0.0342(6) Uani 1 1 d . . .
C8A C 0.7316(2) 0.2631(3) 0.03651(7) 0.0310(6) Uani 1 1 d . . .
H8A H 0.7416 0.2202 0.0580 0.037 Uiso 1 1 calc R . .
C7A C 0.8295(3) 0.2980(3) 0.01718(7) 0.0324(6) Uani 1 1 d . . .
O15A O 0.41773(18) 0.2709(2) 0.03482(6) 0.0448(6) Uani 1 1 d . . .
C7B C 0.2733(4) 0.7238(3) 0.14943(8) 0.0474(8) Uani 1 1 d . . .
C12B C 0.3010(3) 0.8184(3) 0.12756(8) 0.0402(8) Uani 1 1 d . . .
H12B H 0.3333 0.8053 0.1045 0.048 Uiso 1 1 calc R . .
C4B C 0.2931(3) 0.6048(3) 0.13632(8) 0.0409(8) Uani 1 1 d . . .
C11B C 0.2818(3) 0.9311(3) 0.13915(8) 0.0402(7) Uani 1 1 d . . .
C13A C 0.5179(3) 0.2565(3) 0.04776(8) 0.0347(7) Uani 1 1 d . . .
C5B C 0.2137(4) 0.5159(3) 0.14199(8) 0.0437(8) Uani 1 1 d . . .
H5B H 0.1469 0.5290 0.1563 0.052 Uiso 1 1 calc R . .
C13B C 0.3096(3) 1.0308(3) 0.11466(9) 0.0394(8) Uani 1 1 d . . .
C10A C 0.6046(3) 0.3527(3) -0.00647(8) 0.0418(8) Uani 1 1 d . . .
H10A H 0.5288 0.3709 -0.0147 0.050 Uiso 1 1 calc R . .
C2B C 0.4051(3) 0.4674(3) 0.10238(9) 0.0416(8) Uani 1 1 d . . .
H2B H 0.4729 0.4503 0.0889 0.050 Uiso 1 1 calc R . .
C10B C 0.2354(4) 0.9499(3) 0.17305(10) 0.0567(10) Uani 1 1 d . . .
H10B H 0.2238 1.0268 0.1814 0.068 Uiso 1 1 calc R . .
C6B C 0.2326(3) 0.4084(3) 0.12662(8) 0.0392(7) Uani 1 1 d . . .
H6B H 0.1766 0.3492 0.1303 0.047 Uiso 1 1 calc R . .
C12A C 0.8124(3) 0.3614(3) -0.01418(8) 0.0447(8) Uani 1 1 d . . .
H12A H 0.8774 0.3863 -0.0278 0.054 Uiso 1 1 calc R . .
C3B C 0.3919(3) 0.5777(3) 0.11662(9) 0.0466(8) Uani 1 1 d . . .
H3B H 0.4502 0.6346 0.1129 0.056 Uiso 1 1 calc R . .
C8B C 0.2238(5) 0.7451(3) 0.18294(9) 0.0643(12) Uani 1 1 d . . .
H8B H 0.2022 0.6819 0.1978 0.077 Uiso 1 1 calc R . .
C11A C 0.7021(3) 0.3883(4) -0.02571(8) 0.0511(9) Uani 1 1 d . . .
H11A H 0.6922 0.4318 -0.0471 0.061 Uiso 1 1 calc R . .
C9B C 0.2061(5) 0.8567(3) 0.19456(10) 0.0708(14) Uani 1 1 d . . .
H9B H 0.1735 0.8701 0.2176 0.085 Uiso 1 1 calc R . .
N3C N 0.7425(6) 0.0407(4) -0.03573(14) 0.1047(19) Uani 1 1 d . . .
C4C C 0.6557(8) 0.0739(6) -0.06068(19) 0.137(3) Uani 1 1 d . . .
H4C1 H 0.6849 0.0632 -0.0851 0.205 Uiso 1 1 calc R . .
H4C2 H 0.6357 0.1556 -0.0570 0.205 Uiso 1 1 calc R . .
H4C3 H 0.5865 0.0259 -0.0572 0.205 Uiso 1 1 calc R . .
C2C C 0.7159(9) -0.0060(6) -0.0041(2) 0.119(3) Uani 1 1 d . . .
C5C C 0.8649(8) 0.0606(7) -0.04623(18) 0.142(3) Uani 1 1 d . . .
H5C1 H 0.9163 0.0227 -0.0289 0.214 Uiso 1 1 calc R . .
H5C2 H 0.8808 0.1440 -0.0466 0.214 Uiso 1 1 calc R . .
H5C3 H 0.8785 0.0282 -0.0701 0.214 Uiso 1 1 calc R . .
O1C1 O 0.6251(6) -0.0289(7) 0.0096(2) 0.087(2) Uani 0.50 1 d P . .
O1C2 O 0.7930(11) -0.0297(8) 0.0118(3) 0.129(4) Uani 0.50 1 d P . .
N1A N 1.1699(2) 0.2311(2) 0.05904(6) 0.0351(6) Uani 1 1 d . . .
C9A C 0.6208(3) 0.2896(3) 0.02514(7) 0.0320(6) Uani 1 1 d . . .
C4A C 0.9478(2) 0.2720(3) 0.03084(7) 0.0314(6) Uani 1 1 d . . .
C2A C 1.0808(13) 0.1608(10) 0.0662(3) 0.041(3) Uani 0.50 1 d P A 2
H2A H 1.0937 0.0958 0.0813 0.049 Uiso 0.50 1 calc PR A 2
C6A1 C 1.1464(8) 0.3244(8) 0.0383(2) 0.0386(19) Uani 0.50 1 d P A 2
H6A1 H 1.2072 0.3781 0.0339 0.046 Uiso 0.50 1 calc PR A 2
C3A C 0.9699(8) 0.1784(7) 0.0526(2) 0.0318(19) Uani 0.50 1 d P A 2
H3A H 0.9094 0.1257 0.0584 0.038 Uiso 0.50 1 calc PR A 2
C5A1 C 1.0407(7) 0.3460(7) 0.0232(2) 0.0344(17) Uani 0.50 1 d P A 2
H5A1 H 1.0302 0.4106 0.0078 0.041 Uiso 0.50 1 calc PR A 2
C5A C 1.0463(7) 0.2972(9) 0.01156(19) 0.0399(19) Uani 0.50 1 d P A 1
H5A H 1.0403 0.3280 -0.0120 0.048 Uiso 0.50 1 calc PR A 1
C6A C 1.1540(8) 0.2776(9) 0.0267(2) 0.045(2) Uani 0.50 1 d P A 1
H6A H 1.2206 0.2986 0.0132 0.054 Uiso 0.50 1 calc PR A 1
C2A1 C 1.0743(11) 0.2002(11) 0.0770(3) 0.049(3) Uani 0.50 1 d P A 1
H2A1 H 1.0829 0.1618 0.0993 0.059 Uiso 0.50 1 calc PR A 1
C3A1 C 0.9645(9) 0.2214(11) 0.0644(2) 0.056(4) Uani 0.494(12) 1 d P A 1
H3A1 H 0.8993 0.2016 0.0787 0.067 Uiso 0.50 1 calc PR A 1

loop_
_atom_site_aniso_label
_atom_site_aniso_U_11
_atom_site_aniso_U_22
_atom_site_aniso_U_33
_atom_site_aniso_U_23
_atom_site_aniso_U_13
_atom_site_aniso_U_12
Zn1 0.03075(18) 0.0399(2) 0.03104(15) 0.00519(16) 0.00096(15) -0.00286(16)
O14A 0.0307(11) 0.0622(15) 0.0501(13) 0.0182(14) 0.0066(10) 0.0032(11)
O14B 0.0702(17) 0.0346(12) 0.0397(12) 0.0056(10) 0.0009(13) -0.0042(11)
O15B 0.0593(15) 0.0261(11) 0.0458(12) 0.0020(9) -0.0042(11) -0.0016(10)
N1B 0.0409(15) 0.0296(13) 0.0321(12) 0.0060(10) -0.0025(12) -0.0012(12)
C8A 0.0280(15) 0.0362(16) 0.0288(12) -0.0015(12) -0.0007(12) 0.0013(13)
C7A 0.0288(14) 0.0412(18) 0.0273(12) -0.0028(12) 0.0025(12) 0.0001(13)
O15A 0.0211(10) 0.0723(17) 0.0410(11) -0.0027(12) -0.0025(9) -0.0040(11)
C7B 0.074(3) 0.0320(17) 0.0357(15) 0.0050(14) -0.0023(17) -0.0034(18)
C12B 0.059(2) 0.0284(16) 0.0328(14) 0.0030(12) 0.0005(14) -0.0029(13)
C4B 0.060(2) 0.0308(17) 0.0319(14) 0.0075(13) -0.0029(16) -0.0004(15)
C11B 0.054(2) 0.0322(16) 0.0344(15) 0.0032(13) -0.0013(16) -0.0028(16)
C13A 0.0258(15) 0.0372(18) 0.0409(16) -0.0086(13) 0.0013(13) 0.0016(12)
C5B 0.060(2) 0.0378(17) 0.0332(15) 0.0073(13) 0.0069(16) 0.0053(17)
C13B 0.045(2) 0.0310(17) 0.0422(17) 0.0061(13) -0.0074(14) -0.0018(13)
C10A 0.0288(16) 0.063(2) 0.0334(15) -0.0001(15) -0.0037(13) 0.0049(15)
C2B 0.0432(19) 0.0380(18) 0.0437(17) 0.0073(14) -0.0001(15) -0.0042(14)
C10B 0.091(3) 0.0342(18) 0.0445(19) -0.0044(15) 0.003(2) -0.0035(19)
C6B 0.050(2) 0.0317(16) 0.0355(15) 0.0087(13) -0.0013(15) -0.0066(15)
C12A 0.0302(18) 0.066(2) 0.0375(15) 0.0088(16) 0.0047(13) 0.0001(14)
C3B 0.061(2) 0.0359(18) 0.0431(17) 0.0082(15) -0.0014(17) -0.0127(16)
C8B 0.117(4) 0.038(2) 0.0375(17) 0.0086(15) 0.017(2) -0.001(2)
C11A 0.043(2) 0.079(3) 0.0314(15) 0.0122(17) -0.0015(14) 0.0076(19)
C9B 0.127(4) 0.047(2) 0.0383(18) -0.0016(16) 0.022(2) -0.006(3)
N3C 0.180(6) 0.057(3) 0.077(3) -0.003(2) 0.006(4) 0.010(3)
C4C 0.210(9) 0.090(5) 0.110(5) -0.005(4) -0.029(6) 0.016(5)
C2C 0.170(9) 0.073(4) 0.113(6) -0.001(4) -0.039(6) 0.012(5)
C5C 0.210(10) 0.104(6) 0.114(5) -0.029(4) 0.066(6) -0.012(6)
O1C1 0.060(4) 0.092(5) 0.108(6) 0.016(4) 0.017(4) -0.026(4)
O1C2 0.185(11) 0.085(6) 0.116(7) 0.031(5) -0.021(7) -0.006(7)
N1A 0.0252(12) 0.0476(15) 0.0326(12) 0.0040(11) 0.0036(10) -0.0041(12)
C9A 0.0271(14) 0.0396(17) 0.0291(13) -0.0076(13) 0.0022(11) -0.0006(13)
C4A 0.0239(14) 0.0416(17) 0.0289(13) -0.0019(14) 0.0030(11) -0.0001(13)
C2A 0.044(5) 0.034(5) 0.045(7) 0.013(4) 0.001(5) 0.002(4)
C6A1 0.024(4) 0.049(5) 0.042(5) 0.006(4) 0.005(3) 0.000(4)
C3A 0.023(3) 0.030(4) 0.042(5) 0.002(3) 0.010(4) -0.008(3)
C5A1 0.033(4) 0.043(5) 0.027(4) 0.005(3) 0.003(3) 0.000(3)
C5A 0.032(4) 0.070(6) 0.018(3) 0.015(4) 0.000(3) -0.001(4)
C6A 0.022(3) 0.080(8) 0.032(4) 0.015(4) 0.009(3) -0.003(5)
C2A1 0.031(4) 0.074(9) 0.041(6) 0.027(6) -0.001(4) -0.015(6)
C3A1 0.032(4) 0.108(11) 0.027(5) 0.025(5) 0.006(4) -0.001(6)

loop_
_atom_type_symbol
_atom_type_description
_atom_type_scat_dispersion_real
_atom_type_scat_dispersion_imag
_atom_type_scat_source
C C 0.0033 0.0016 'International Tables Vol C Tables 4.2.6.8 and 6.1.1.4'
H H 0.0000 0.0000 'International Tables Vol C Tables 4.2.6.8 and 6.1.1.4'
N N 0.0061 0.0033 'International Tables Vol C Tables 4.2.6.8 and 6.1.1.4'
O O 0.0106 0.0060 'International Tables Vol C Tables 4.2.6.8 and 6.1.1.4'
Zn Zn 0.2839 1.4301 'International Tables Vol C Tables 4.2.6.8 and 6.1.1.4'

loop_
_geom_angle_atom_site_label_1
_geom_angle_atom_site_label_2
_geom_angle_atom_site_label_3
_geom_angle
_geom_angle_site_symmetry_1
_geom_angle_site_symmetry_3
O15B Zn1 O15A 161.05(10) 1_545 .
O15B Zn1 N1A 100.13(10) 1_545 1_455
O15A Zn1 N1A 93.18(9) . 1_455
O15B Zn1 N1B 93.86(9) 1_545 .
O15A Zn1 N1B 98.48(10) . .
N1A Zn1 N1B 94.58(11) 1_455 .
O15B Zn1 O14A 104.95(9) 1_545 .
O15A Zn1 O14A 59.95(8) . .
N1A Zn1 O14A 152.67(9) 1_455 .
N1B Zn1 O14A 94.38(10) . .
O15B Zn1 O14B 59.14(8) 1_545 1_545
O15A Zn1 O14B 106.68(9) . 1_545
N1A Zn1 O14B 94.57(10) 1_455 1_545
N1B Zn1 O14B 152.65(9) . 1_545
O14A Zn1 O14B 89.15(10) . 1_545
O15B Zn1 C13A 133.78(10) 1_545 .
O15A Zn1 C13A 30.35(9) . .
N1A Zn1 C13A 123.42(10) 1_455 .
N1B Zn1 C13A 96.98(10) . .
O14A Zn1 C13A 29.61(9) . .
O14B Zn1 C13A 99.33(10) 1_545 .
O15B Zn1 C13B 30.00(10) 1_545 1_545
O15A Zn1 C13B 134.82(11) . 1_545
N1A Zn1 C13B 98.08(11) 1_455 1_545
N1B Zn1 C13B 123.79(10) . 1_545
O14A Zn1 C13B 98.23(10) . 1_545
O14B Zn1 C13B 29.13(9) 1_545 1_545
C13A Zn1 C13B 119.39(11) . 1_545
C13A O14A Zn1 85.47(18) . .
C13B O14B Zn1 81.55(19) . 1_565
C13B O15B Zn1 97.23(19) . 1_565
C6B N1B C2B 118.5(3) . .
C6B N1B Zn1 118.1(2) . .
C2B N1B Zn1 123.2(2) . .
C9A C8A C7A 121.7(3) . .
C12A C7A C8A 118.0(3) . .
C12A C7A C4A 121.6(3) . .
C8A C7A C4A 120.4(2) . .
C13A O15A Zn1 93.33(19) . .
C8B C7B C12B 118.6(3) . .
C8B C7B C4B 121.6(3) . .
C12B C7B C4B 119.8(3) . .
C11B C12B C7B 120.8(3) . .
C5B C4B C3B 117.0(3) . .
C5B C4B C7B 122.2(3) . .
C3B C4B C7B 120.7(3) . .
C10B C11B C12B 119.4(3) . .
C10B C11B C13B 121.0(3) . .
C12B C11B C13B 119.5(3) . .
O14A C13A O15A 121.2(3) . .
O14A C13A C9A 120.4(3) . .
O15A C13A C9A 118.3(3) . .
O14A C13A Zn1 64.93(17) . .
O15A C13A Zn1 56.32(16) . .
C9A C13A Zn1 173.4(2) . .
C6B C5B C4B 119.6(3) . .
O14B C13B O15B 122.1(3) . .
O14B C13B C11B 120.8(3) . .
O15B C13B C11B 117.0(3) . .
O14B C13B Zn1 69.32(17) . 1_565
O15B C13B Zn1 52.77(15) . 1_565
C11B C13B Zn1 169.3(2) . 1_565
C11A C10A C9A 118.6(3) . .
N1B C2B C3B 122.1(3) . .
C9B C10B C11B 120.0(3) . .
N1B C6B C5B 122.8(3) . .
C11A C12A C7A 120.7(3) . .
C2B C3B C4B 119.9(3) . .
C9B C8B C7B 120.6(3) . .
C12A C11A C10A 121.1(3) . .
C8B C9B C10B 120.6(3) . .
C2C N3C C4C 121.9(8) . .
C2C N3C C5C 121.0(7) . .
C4C N3C C5C 117.2(6) . .
O1C2 C2C O1C1 114.8(11) . .
O1C2 C2C N3C 113.1(12) . .
O1C1 C2C N3C 132.1(9) . .
C2A1 N1A C6A 116.5(7) . .
C2A1 N1A C2A 26.4(6) . .
C6A N1A C2A 108.6(7) . .
C2A1 N1A C6A1 109.5(7) . .
C6A N1A C6A1 30.0(4) . .
C2A N1A C6A1 116.3(7) . .
C2A1 N1A Zn1 122.1(6) . 1_655
C6A N1A Zn1 121.2(4) . 1_655
C2A N1A Zn1 125.8(6) . 1_655
C6A1 N1A Zn1 117.5(4) . 1_655
C8A C9A C10A 119.9(3) . .
C8A C9A C13A 120.1(3) . .
C10A C9A C13A 120.0(3) . .
C3A C4A C5A 108.8(6) . .
C3A C4A C3A1 27.8(5) . .
C5A C4A C3A1 116.4(6) . .
C3A C4A C5A1 117.2(6) . .
C5A C4A C5A1 29.8(4) . .
C3A1 C4A C5A1 109.4(6) . .
C3A C4A C7A 122.1(4) . .
C5A C4A C7A 122.4(4) . .
C3A1 C4A C7A 121.3(5) . .
C5A1 C4A C7A 120.6(4) . .
N1A C2A C3A 123.1(11) . .
N1A C6A1 C5A1 124.0(8) . .
C4A C3A C2A 120.0(9) . .
C6A1 C5A1 C4A 119.3(7) . .
C4A C5A C6A 119.6(6) . .
N1A C6A C5A 124.0(7) . .
N1A C2A1 C3A1 122.9(10) . .
C2A1 C3A1 C4A 120.5(9) . .

loop_
_geom_bond_atom_site_label_1
_geom_bond_atom_site_label_2
_geom_bond_distance
_geom_bond_site_symmetry_2
Zn1 O15B 2.026(2) 1_545
Zn1 O15A 2.081(2) .
Zn1 N1A 2.095(2) 1_455
Zn1 N1B 2.115(3) .
Zn1 O14A 2.268(2) .
Zn1 O14B 2.387(2) 1_545
Zn1 C13A 2.496(3) .
Zn1 C13B 2.524(3) 1_545
O14A C13A 1.237(4) .
O14B C13B 1.242(4) .
O14B Zn1 2.387(2) 1_565
O15B C13B 1.272(4) .
O15B Zn1 2.026(2) 1_565
N1B C6B 1.329(4) .
N1B C2B 1.335(4) .
C8A C9A 1.381(4) .
C8A C7A 1.400(4) .
C7A C12A 1.394(4) .
C7A C4A 1.487(4) .
O15A C13A 1.263(4) .
C7B C8B 1.397(5) .
C7B C12B 1.399(4) .
C7B C4B 1.475(5) .
C12B C11B 1.388(4) .
C4B C5B 1.391(5) .
C4B C3B 1.392(5) .
C11B C10B 1.391(5) .
C11B C13B 1.504(4) .
C13A C9A 1.506(4) .
C5B C6B 1.383(5) .
C13B Zn1 2.524(3) 1_565
C10A C11A 1.396(5) .
C10A C9A 1.399(4) .
C2B C3B 1.387(5) .
C10B C9B 1.383(5) .
C12A C11A 1.379(5) .
C8B C9B 1.374(5) .
N3C C2C 1.333(10) .
N3C C4C 1.420(8) .
N3C C5C 1.484(10) .
C2C O1C2 1.103(12) .
C2C O1C1 1.197(10) .
N1A C2A1 1.338(13) .
N1A C6A 1.334(9) .
N1A C2A 1.337(14) .
N1A C6A1 1.354(10) .
N1A Zn1 2.095(2) 1_655
C4A C3A 1.375(10) .
C4A C5A 1.376(8) .
C4A C3A1 1.396(10) .
C4A C5A1 1.400(9) .
C2A C3A 1.391(17) .
C6A1 C5A1 1.366(12) .
C5A C6A 1.383(12) .
C2A1 C3A1 1.373(17) .
